data_7004737
loop_
_publ_author_name
'Davis, Martin F.'
'Jura, Marek'
'Leung, Alethea'
'Levason, William'
'Littlefield, Benjamin'
'Reid, Gillian'
'Webster, Michael'

_publ_section_title
;
 Synthesis, chemistry and structures of complexes of the
 dioxovanadium(v) halides VO2F and VO2Cl
;
_journal_issue 44
_journal_name_full 'Dalton Transactions'
_journal_page_first 6265
_journal_page_last 6273
_journal_paper_doi 10.1039/b811422f
_journal_year 2008
_chemical_formula_moiety 'C10 H10 Cl N2 O4 V'
_chemical_formula_sum 'C10 H10 Cl N2 O4 V'
_chemical_formula_weight 308.59
_chemical_name_common 'Chloridodioxidobis(pyridine N-oxide)vanadium(V)'
_chemical_name_systematic
;
Chloridodioxidobis(pyridine N-oxide)vanadium(V)
;
_space_group_IT_number 14
_symmetry_cell_setting monoclinic
_symmetry_Int_Tables_number 14
_symmetry_space_group_name_Hall '-P 2yn'
_symmetry_space_group_name_H-M 'P 1 21/n 1'
_atom_sites_solution_hydrogens geom
_atom_sites_solution_primary direct
_atom_sites_solution_secondary difmap
_audit_creation_date 2008-04-27
_audit_creation_method 'SHELXL-97 + hand edit'
_cell_angle_alpha 90.00
_cell_angle_beta 91.897(10)
_cell_angle_gamma 90.00
_cell_formula_units_Z 4
_cell_length_a 8.0165(15)
_cell_length_b 5.8756(10)
_cell_length_c 25.701(5)
_cell_measurement_reflns_used 23019
_cell_measurement_temperature 120(2)
_cell_measurement_theta_max 27.48
_cell_measurement_theta_min 2.91
_cell_volume 1209.9(4)
_computing_structure_refinement 'SHELXL-97 (Sheldrick, 1997)'
_computing_structure_solution 'SHELXS-97 (Sheldrick, 1997)'
_diffrn_ambient_temperature 120(2)
_diffrn_measured_fraction_theta_full 0.993
_diffrn_measured_fraction_theta_max 0.993
_diffrn_measurement_device_type 'Bruker-Nonius 95mm CCD camera on \k-goniostat'
_diffrn_measurement_method '\f & \w scans'
_diffrn_radiation_monochromator '10cm confocal mirrors'
_diffrn_radiation_source 'Bruker-Nonius FR591 rotating anode'
_diffrn_radiation_type MoK\a
_diffrn_radiation_wavelength 0.71073
_diffrn_reflns_av_R_equivalents 0.0537
_diffrn_reflns_av_sigmaI/netI 0.0491
_diffrn_reflns_limit_h_max 9
_diffrn_reflns_limit_h_min -10
_diffrn_reflns_limit_k_max 7
_diffrn_reflns_limit_k_min -7
_diffrn_reflns_limit_l_max 33
_diffrn_reflns_limit_l_min -33
_diffrn_reflns_number 11672
_diffrn_reflns_theta_full 27.52
_diffrn_reflns_theta_max 27.52
_diffrn_reflns_theta_min 3.17
_diffrn_standards_number 0
_exptl_absorpt_coefficient_mu 1.047
_exptl_absorpt_correction_T_max 1.0000
_exptl_absorpt_correction_T_min 0.8411
_exptl_absorpt_correction_type multi-scan
_exptl_absorpt_process_details 'G.M. Sheldrick, (2007). SADABS. Version 2007/2. Bruker AXS Inc.'
_exptl_crystal_colour yellow
_exptl_crystal_density_diffrn 1.694
_exptl_crystal_density_method 'not measured'
_exptl_crystal_description needle
_exptl_crystal_F_000 624
_exptl_crystal_size_max 0.16
_exptl_crystal_size_mid 0.06
_exptl_crystal_size_min 0.06
_refine_diff_density_max 0.466
_refine_diff_density_min -0.455
_refine_diff_density_rms 0.101
_refine_ls_extinction_method none
_refine_ls_goodness_of_fit_ref 1.071
_refine_ls_hydrogen_treatment constr
_refine_ls_matrix_type full
_refine_ls_number_parameters 163
_refine_ls_number_reflns 2774
_refine_ls_number_restraints 0
_refine_ls_restrained_S_all 1.071
_refine_ls_R_factor_all 0.0681
_refine_ls_R_factor_gt 0.0486
_refine_ls_shift/su_max 0.000
_refine_ls_shift/su_mean 0.000
_refine_ls_structure_factor_coef Fsqd
_refine_ls_weighting_details 'calc w=1/[\s^2^(Fo^2^)+(0.0222P)^2^+3.8931P] where P=(Fo^2^+2Fc^2^)/3'
_refine_ls_weighting_scheme calc
_refine_ls_wR_factor_gt 0.0980
_refine_ls_wR_factor_ref 0.1091
_reflns_number_gt 2224
_reflns_number_total 2774
_reflns_threshold_expression I>2sigma(I)
_cod_data_source_file b811422f.txt
_cod_data_source_block 08mj23
_cod_original_sg_symbol_H-M 'P 21/n'
_cod_database_code 7004737

loop_
_symmetry_equiv_pos_as_xyz
'x, y, z'
'-x+1/2, y+1/2, -z+1/2'
'-x, -y, -z'
'x-1/2, -y-1/2, z-1/2'

loop_
_atom_site_label
_atom_site_type_symbol
_atom_site_fract_x
_atom_site_fract_y
_atom_site_fract_z
_atom_site_U_iso_or_equiv
_atom_site_adp_type
_atom_site_occupancy
_atom_site_symmetry_multiplicity
_atom_site_calc_flag
_atom_site_refinement_flags
_atom_site_disorder_assembly
_atom_site_disorder_group
V1 V 0.09644(6) 0.85895(10) 0.13812(2) 0.01563(15) Uani 1 1 d . . .
Cl1 Cl 0.37132(9) 0.95029(15) 0.11448(3) 0.02034(19) Uani 1 1 d . . .
O1 O 0.0568(3) 0.8154(4) 0.06070(8) 0.0206(5) Uani 1 1 d . . .
O2 O 0.1828(3) 0.9894(4) 0.20629(8) 0.0187(5) Uani 1 1 d . . .
O3 O -0.0782(3) 1.0005(4) 0.13893(8) 0.0213(5) Uani 1 1 d . . .
O4 O 0.0622(3) 0.6010(4) 0.15741(9) 0.0241(5) Uani 1 1 d . . .
N1 N 0.1480(3) 0.6819(5) 0.02968(10) 0.0172(6) Uani 1 1 d . . .
N2 N 0.0672(3) 1.0288(5) 0.24282(9) 0.0160(5) Uani 1 1 d . . .
C1 C 0.1568(4) 0.7480(6) -0.02055(12) 0.0207(7) Uani 1 1 d . . .
H1 H 0.1078 0.8876 -0.0317 0.025 Uiso 1 1 calc R . .
C2 C 0.2369(4) 0.6126(6) -0.05531(13) 0.0247(8) Uani 1 1 d . . .
H2 H 0.2422 0.6578 -0.0907 0.030 Uiso 1 1 calc R . .
C3 C 0.3103(4) 0.4094(6) -0.03890(13) 0.0245(8) Uani 1 1 d . . .
H3 H 0.3662 0.3146 -0.0627 0.029 Uiso 1 1 calc R . .
C4 C 0.3002(4) 0.3488(6) 0.01256(13) 0.0229(7) Uani 1 1 d . . .
H4 H 0.3504 0.2112 0.0246 0.027 Uiso 1 1 calc R . .
C5 C 0.2177(4) 0.4861(6) 0.04697(13) 0.0215(7) Uani 1 1 d . . .
H5 H 0.2102 0.4430 0.0824 0.026 Uiso 1 1 calc R . .
C6 C -0.0169(4) 1.2272(6) 0.24144(12) 0.0188(7) Uani 1 1 d . . .
H6 H 0.0021 1.3357 0.2149 0.023 Uiso 1 1 calc R . .
C7 C -0.1310(4) 1.2703(6) 0.27912(12) 0.0185(7) Uani 1 1 d . . .
H7 H -0.1912 1.4096 0.2787 0.022 Uiso 1 1 calc R . .
C8 C -0.1581(4) 1.1111(6) 0.31770(12) 0.0193(7) Uani 1 1 d . . .
H8 H -0.2374 1.1394 0.3436 0.023 Uiso 1 1 calc R . .
C9 C -0.0678(4) 0.9099(6) 0.31794(12) 0.0208(7) Uani 1 1 d . . .
H9 H -0.0850 0.7988 0.3441 0.025 Uiso 1 1 calc R . .
C10 C 0.0472(4) 0.8714(6) 0.28013(12) 0.0185(7) Uani 1 1 d . . .
H10 H 0.1114 0.7355 0.2804 0.022 Uiso 1 1 calc R . .

loop_
_atom_site_aniso_label
_atom_site_aniso_U_11
_atom_site_aniso_U_22
_atom_site_aniso_U_33
_atom_site_aniso_U_23
_atom_site_aniso_U_13
_atom_site_aniso_U_12
V1 0.0165(3) 0.0179(3) 0.0125(3) 0.0008(2) 0.00118(19) -0.0013(2)
Cl1 0.0177(4) 0.0258(4) 0.0177(4) -0.0004(3) 0.0021(3) -0.0025(3)
O1 0.0215(11) 0.0264(14) 0.0137(11) -0.0033(10) 0.0005(9) 0.0061(10)
O2 0.0176(11) 0.0244(13) 0.0143(11) -0.0032(9) 0.0031(8) 0.0002(10)
O3 0.0190(11) 0.0280(14) 0.0169(11) -0.0023(10) -0.0002(9) 0.0026(10)
O4 0.0307(13) 0.0214(13) 0.0203(12) 0.0025(10) 0.0025(10) -0.0051(10)
N1 0.0172(13) 0.0194(15) 0.0149(12) -0.0029(11) -0.0007(10) 0.0013(11)
N2 0.0154(12) 0.0225(15) 0.0102(12) -0.0010(11) 0.0005(9) -0.0014(11)
C1 0.0210(16) 0.0229(18) 0.0183(15) 0.0033(14) 0.0020(12) 0.0002(14)
C2 0.0267(17) 0.032(2) 0.0161(16) 0.0001(14) 0.0028(13) 0.0017(15)
C3 0.0236(17) 0.028(2) 0.0217(17) -0.0059(14) 0.0011(13) 0.0023(15)
C4 0.0265(17) 0.0191(18) 0.0227(17) -0.0006(14) -0.0031(13) 0.0036(15)
C5 0.0233(16) 0.0232(18) 0.0178(16) 0.0006(13) -0.0026(12) -0.0009(14)
C6 0.0211(15) 0.0192(17) 0.0162(15) 0.0009(13) -0.0012(12) -0.0033(13)
C7 0.0187(15) 0.0167(17) 0.0198(15) -0.0026(13) -0.0036(12) 0.0052(13)
C8 0.0179(15) 0.0283(19) 0.0117(14) -0.0008(13) -0.0010(11) 0.0021(14)
C9 0.0219(16) 0.0250(19) 0.0158(15) 0.0051(13) 0.0041(12) 0.0018(14)
C10 0.0191(15) 0.0198(17) 0.0164(15) 0.0012(13) -0.0015(12) 0.0022(13)

loop_
_atom_type_symbol
_atom_type_description
_atom_type_scat_dispersion_real
_atom_type_scat_dispersion_imag
_atom_type_scat_source
C C 0.0033 0.0016 'International Tables Vol C Tables 4.2.6.8 and 6.1.1.4'
H H 0.0000 0.0000 'International Tables Vol C Tables 4.2.6.8 and 6.1.1.4'
N N 0.0061 0.0033 'International Tables Vol C Tables 4.2.6.8 and 6.1.1.4'
O O 0.0106 0.0060 'International Tables Vol C Tables 4.2.6.8 and 6.1.1.4'
Cl Cl 0.1484 0.1585 'International Tables Vol C Tables 4.2.6.8 and 6.1.1.4'
V V 0.3005 0.5294 'International Tables Vol C Tables 4.2.6.8 and 6.1.1.4'

loop_
_geom_angle_atom_site_label_1
_geom_angle_atom_site_label_2
_geom_angle_atom_site_label_3
_geom_angle
_geom_angle_site_symmetry_1
_geom_angle_site_symmetry_3
_geom_angle_publ_flag
O4 V1 O3 108.60(13) . . ?
O4 V1 O2 98.43(11) . . ?
O3 V1 O2 93.76(10) . . ?
O4 V1 O1 99.21(11) . . ?
O3 V1 O1 88.28(10) . . ?
O2 V1 O1 160.57(10) . . ?
O4 V1 Cl1 117.33(9) . . ?
O3 V1 Cl1 134.06(9) . . ?
O2 V1 Cl1 80.83(7) . . ?
O1 V1 Cl1 83.89(7) . . ?
N1 O1 V1 125.73(18) . . ?
N2 O2 V1 116.25(17) . . ?
C5 N1 C1 121.7(3) . . ?
C5 N1 O1 121.8(3) . . ?
C1 N1 O1 116.3(3) . . ?
C10 N2 C6 122.8(3) . . ?
C10 N2 O2 118.3(3) . . ?
C6 N2 O2 118.8(3) . . ?
N1 C1 C2 119.7(3) . . ?
N1 C1 H1 120.1 . . ?
C2 C1 H1 120.1 . . ?
C1 C2 C3 120.2(3) . . ?
C1 C2 H2 119.9 . . ?
C3 C2 H2 119.9 . . ?
C4 C3 C2 118.4(3) . . ?
C4 C3 H3 120.8 . . ?
C2 C3 H3 120.8 . . ?
C3 C4 C5 120.6(3) . . ?
C3 C4 H4 119.7 . . ?
C5 C4 H4 119.7 . . ?
N1 C5 C4 119.3(3) . . ?
N1 C5 H5 120.4 . . ?
C4 C5 H5 120.4 . . ?
N2 C6 C7 119.0(3) . . ?
N2 C6 H6 120.5 . . ?
C7 C6 H6 120.5 . . ?
C6 C7 C8 120.2(3) . . ?
C6 C7 H7 119.9 . . ?
C8 C7 H7 119.9 . . ?
C9 C8 C7 119.0(3) . . ?
C9 C8 H8 120.5 . . ?
C7 C8 H8 120.5 . . ?
C10 C9 C8 119.8(3) . . ?
C10 C9 H9 120.1 . . ?
C8 C9 H9 120.1 . . ?
N2 C10 C9 119.2(3) . . ?
N2 C10 H10 120.4 . . ?
C9 C10 H10 120.4 . . ?

loop_
_geom_bond_atom_site_label_1
_geom_bond_atom_site_label_2
_geom_bond_distance
_geom_bond_site_symmetry_2
_geom_bond_publ_flag
V1 O4 1.621(2) . ?
V1 O3 1.629(2) . ?
V1 O2 2.014(2) . ?
V1 O1 2.021(2) . ?
V1 Cl1 2.3668(10) . ?
O1 N1 1.351(3) . ?
O2 N2 1.361(3) . ?
N1 C5 1.348(4) . ?
N1 C1 1.352(4) . ?
N2 C10 1.346(4) . ?
N2 C6 1.346(4) . ?
C1 C2 1.371(5) . ?
C1 H1 0.9500 . ?
C2 C3 1.391(5) . ?
C2 H2 0.9500 . ?
C3 C4 1.375(5) . ?
C3 H3 0.9500 . ?
C4 C5 1.382(5) . ?
C4 H4 0.9500 . ?
C5 H5 0.9500 . ?
C6 C7 1.377(4) . ?
C6 H6 0.9500 . ?
C7 C8 1.386(5) . ?
C7 H7 0.9500 . ?
C8 C9 1.386(5) . ?
C8 H8 0.9500 . ?
C9 C10 1.379(4) . ?
C9 H9 0.9500 . ?
C10 H10 0.9500 . ?

loop_
_geom_torsion_atom_site_label_1
_geom_torsion_atom_site_label_2
_geom_torsion_atom_site_label_3
_geom_torsion_atom_site_label_4
_geom_torsion
_geom_torsion_site_symmetry_1
_geom_torsion_site_symmetry_2
_geom_torsion_site_symmetry_3
_geom_torsion_site_symmetry_4
_geom_torsion_publ_flag
N1 O1 V1 Cl1 53.1(2) . . . . ?
N2 O2 V1 Cl1 169.4(2) . . . . ?
V1 O1 N1 C1 -150.5(2) . . . . ?
V1 O2 N2 C6 -85.4(3) . . . . ?
